data_7102782
loop_
_publ_author_name
'Furukawa, Daisuke'
'Kobatake, Seiya'
'Matsumoto, Akikazu'

_publ_section_title
;
 Direct observation of change in the molecular structure of benzyl
 (Z,Z)-muconate during photoisomerization in the solid state
;
_journal_coden_ASTM CHCOFS
_journal_issue 1
_journal_name_full
;
 Chemical Communications (Cambridge, United Kingdom)
;
_journal_page_first 55
_journal_page_last 57
_journal_paper_doi 10.1039/b714792a
_journal_year 2008
_chemical_formula_moiety 'C20 H18 O4'
_chemical_formula_sum 'C20 H18 O4'
_chemical_formula_weight 322.34
_chemical_name_common 'Dibenzyl (E,E)-muconate'
_chemical_name_systematic 'Dibenzyl (E,E)-muconate'
_space_group_IT_number 4
_symmetry_cell_setting monoclinic
_symmetry_space_group_name_Hall 'P 2yb'
_symmetry_space_group_name_H-M 'P 1 21 1'
_atom_sites_solution_hydrogens geom
_atom_sites_solution_primary direct
_atom_sites_solution_secondary difmap
_audit_creation_method SHELXL-97
_cell_angle_alpha 90.00
_cell_angle_beta 104.803(4)
_cell_angle_gamma 90.00
_cell_formula_units_Z 2
_cell_length_a 9.167(3)
_cell_length_b 5.7038(11)
_cell_length_c 17.002(5)
_cell_measurement_reflns_used 2905
_cell_measurement_temperature 296(2)
_cell_measurement_theta_max 24.6
_cell_measurement_theta_min 3.8
_cell_volume 859.5(4)
_computing_cell_refinement PROCESS-AUTO
_computing_data_collection PROCESS-AUTO
_computing_data_reduction CrystalStructure
_computing_publication_material 'CrystalStructure 3.8'
_computing_structure_refinement 'SHELXL-97 (Sheldrick, 1997)'
_computing_structure_solution SIR92
_diffrn_ambient_temperature 296(2)
_diffrn_detector_area_resol_mean 10.00
_diffrn_measured_fraction_theta_full 0.994
_diffrn_measured_fraction_theta_max 0.994
_diffrn_measurement_device_type 'Rigaku RAXIS-RAPID'
_diffrn_measurement_method \w
_diffrn_radiation_monochromator graphite
_diffrn_radiation_source 'fine-focus sealed tube'
_diffrn_radiation_type MoK\a
_diffrn_radiation_wavelength 0.71075
_diffrn_reflns_av_R_equivalents 0.0671
_diffrn_reflns_av_sigmaI/netI 0.1033
_diffrn_reflns_limit_h_max 11
_diffrn_reflns_limit_h_min -11
_diffrn_reflns_limit_k_max 6
_diffrn_reflns_limit_k_min -7
_diffrn_reflns_limit_l_max 21
_diffrn_reflns_limit_l_min -21
_diffrn_reflns_number 8154
_diffrn_reflns_theta_full 27.48
_diffrn_reflns_theta_max 27.48
_diffrn_reflns_theta_min 3.72
_exptl_absorpt_coefficient_mu 0.086
_exptl_absorpt_correction_T_max 0.9914
_exptl_absorpt_correction_T_min 0.9745
_exptl_absorpt_correction_type multi-scan
_exptl_absorpt_process_details
;
Higashi, T. (1995). Program for Absorption Correction.
Rigaku Corporation, Tokyo, Japan.
;
_exptl_crystal_colour colorless
_exptl_crystal_density_diffrn 1.246
_exptl_crystal_density_method 'not measured'
_exptl_crystal_description block
_exptl_crystal_F_000 340
_exptl_crystal_size_max 0.30
_exptl_crystal_size_mid 0.20
_exptl_crystal_size_min 0.10
_refine_diff_density_max 0.098
_refine_diff_density_min -0.106
_refine_diff_density_rms 0.027
_refine_ls_abs_structure_details 'Flack H D (1983), Acta Cryst. A39, 876-881'
_refine_ls_abs_structure_Flack -1.4(14)
_refine_ls_extinction_method none
_refine_ls_goodness_of_fit_ref 0.799
_refine_ls_hydrogen_treatment constr
_refine_ls_matrix_type full
_refine_ls_number_parameters 218
_refine_ls_number_reflns 3569
_refine_ls_number_restraints 1
_refine_ls_restrained_S_all 0.799
_refine_ls_R_factor_all 0.1292
_refine_ls_R_factor_gt 0.0425
_refine_ls_shift/su_max 0.000
_refine_ls_shift/su_mean 0.000
_refine_ls_structure_factor_coef Fsqd
_refine_ls_weighting_details 'calc w=1/[\s^2^(Fo^2^)+(0.0100P)^2^+0.0000P] where P=(Fo^2^+2Fc^2^)/3'
_refine_ls_weighting_scheme calc
_refine_ls_wR_factor_gt 0.0742
_refine_ls_wR_factor_ref 0.0890
_reflns_number_gt 1625
_reflns_number_total 3569
_reflns_threshold_expression >2sigma(I)
_cod_data_source_file b714792a.txt
_cod_data_source_block EE-Bz
_cod_database_code 7102782

loop_
_symmetry_equiv_pos_as_xyz
'x, y, z'
'-x, y+1/2, -z'

loop_
_atom_site_label
_atom_site_type_symbol
_atom_site_fract_x
_atom_site_fract_y
_atom_site_fract_z
_atom_site_U_iso_or_equiv
_atom_site_adp_type
_atom_site_occupancy
_atom_site_symmetry_multiplicity
_atom_site_calc_flag
_atom_site_refinement_flags
_atom_site_disorder_assembly
_atom_site_disorder_group
O1 O 0.4559(2) 0.4652(4) 0.84919(13) 0.0786(7) Uani 1 1 d . . .
O2 O 0.35892(19) 0.7291(4) 0.91986(11) 0.0620(5) Uani 1 1 d . . .
O3 O 0.6151(3) 1.4452(4) 0.61828(13) 0.0880(8) Uani 1 1 d . . .
O4 O 0.7167(2) 1.1956(3) 0.54616(11) 0.0635(5) Uani 1 1 d . . .
C1 C 0.5179(3) 0.8526(5) 0.75306(17) 0.0525(7) Uani 1 1 d . . .
H1 H 0.5413 0.7036 0.7378 0.063 Uiso 1 1 calc R . .
C2 C 0.4576(3) 0.8700(5) 0.81597(17) 0.0537(7) Uani 1 1 d . . .
H2 H 0.4336 1.0181 0.8318 0.064 Uiso 1 1 calc R . .
C3 C 0.4272(3) 0.6654(5) 0.86159(16) 0.0534(7) Uani 1 1 d . . .
C4 C 0.3087(3) 0.5467(5) 0.96590(17) 0.0680(9) Uani 1 1 d . . .
H3 H 0.3177 0.6006 1.0210 0.082 Uiso 1 1 calc R . .
H4 H 0.3723 0.4094 0.9685 0.082 Uiso 1 1 calc R . .
C5 C 0.1475(3) 0.4826(4) 0.92683(15) 0.0487(7) Uani 1 1 d . . .
C6 C 0.1098(4) 0.2726(5) 0.88509(18) 0.0691(9) Uani 1 1 d . . .
H5 H 0.1845 0.1658 0.8816 0.083 Uiso 1 1 calc R . .
C7 C -0.0409(4) 0.2243(6) 0.84871(18) 0.0743(9) Uani 1 1 d . . .
H6 H -0.0665 0.0836 0.8210 0.089 Uiso 1 1 calc R . .
C8 C -0.1523(4) 0.3793(6) 0.85282(19) 0.0731(9) Uani 1 1 d . . .
H7 H -0.2526 0.3459 0.8275 0.088 Uiso 1 1 calc R . .
C9 C -0.1142(4) 0.5840(5) 0.89459(19) 0.0714(9) Uani 1 1 d . . .
H8 H -0.1893 0.6896 0.8985 0.086 Uiso 1 1 calc R . .
C10 C 0.0328(3) 0.6348(4) 0.93057(15) 0.0545(7) Uani 1 1 d . . .
H9 H 0.0564 0.7758 0.9584 0.065 Uiso 1 1 calc R . .
C11 C 0.5494(3) 1.0493(5) 0.70701(16) 0.0533(7) Uani 1 1 d . . .
H10 H 0.5217 1.1970 0.7213 0.064 Uiso 1 1 calc R . .
C12 C 0.6145(3) 1.0374(5) 0.64600(17) 0.0564(8) Uani 1 1 d . . .
H11 H 0.6412 0.8917 0.6295 0.068 Uiso 1 1 calc R . .
C13 C 0.6456(3) 1.2488(5) 0.60382(17) 0.0576(8) Uani 1 1 d . . .
C14 C 0.7543(3) 1.3896(5) 0.50031(18) 0.0646(8) Uani 1 1 d . . .
H12 H 0.8283 1.4894 0.5359 0.078 Uiso 1 1 calc R . .
H13 H 0.6647 1.4826 0.4778 0.078 Uiso 1 1 calc R . .
C15 C 0.8167(3) 1.2989(4) 0.43289(16) 0.0514(7) Uani 1 1 d . . .
C16 C 0.9186(3) 1.4330(5) 0.40653(18) 0.0708(9) Uani 1 1 d . . .
H14 H 0.9516 1.5740 0.4326 0.085 Uiso 1 1 calc R . .
C17 C 0.9733(4) 1.3616(7) 0.3415(2) 0.0871(11) Uani 1 1 d . . .
H15 H 1.0414 1.4563 0.3240 0.104 Uiso 1 1 calc R . .
C18 C 0.9289(4) 1.1555(7) 0.3033(2) 0.0792(10) Uani 1 1 d . . .
H16 H 0.9656 1.1081 0.2596 0.095 Uiso 1 1 calc R . .
C19 C 0.8287(4) 1.0179(5) 0.33018(18) 0.0720(9) Uani 1 1 d . . .
H17 H 0.7990 0.8745 0.3052 0.086 Uiso 1 1 calc R . .
C20 C 0.7714(3) 1.0902(5) 0.39415(17) 0.0640(8) Uani 1 1 d . . .
H18 H 0.7018 0.9967 0.4109 0.077 Uiso 1 1 calc R . .

loop_
_atom_site_aniso_label
_atom_site_aniso_U_11
_atom_site_aniso_U_22
_atom_site_aniso_U_33
_atom_site_aniso_U_23
_atom_site_aniso_U_13
_atom_site_aniso_U_12
O1 0.0986(17) 0.0585(13) 0.0920(17) 0.0096(11) 0.0486(14) 0.0142(11)
O2 0.0604(13) 0.0735(13) 0.0594(13) 0.0004(11) 0.0289(11) -0.0005(11)
O3 0.128(2) 0.0532(14) 0.1085(19) 0.0000(13) 0.0776(17) 0.0069(13)
O4 0.0887(14) 0.0534(12) 0.0605(13) 0.0075(10) 0.0410(12) 0.0109(10)
C1 0.0513(18) 0.0520(16) 0.0564(18) -0.0051(14) 0.0181(16) 0.0007(13)
C2 0.0547(18) 0.0516(17) 0.060(2) -0.0038(15) 0.0234(17) -0.0048(14)
C3 0.0427(17) 0.067(2) 0.053(2) -0.0032(17) 0.0172(15) -0.0003(15)
C4 0.063(2) 0.092(2) 0.055(2) 0.0236(18) 0.0257(17) 0.0061(17)
C5 0.0541(18) 0.0512(16) 0.0441(17) 0.0050(13) 0.0186(14) 0.0037(14)
C6 0.095(3) 0.0583(19) 0.066(2) 0.0097(16) 0.041(2) 0.0140(18)
C7 0.103(3) 0.060(2) 0.061(2) -0.0090(17) 0.023(2) -0.017(2)
C8 0.066(2) 0.086(2) 0.067(2) 0.001(2) 0.0142(18) -0.008(2)
C9 0.065(2) 0.071(2) 0.080(2) -0.0016(18) 0.0219(19) 0.0074(18)
C10 0.060(2) 0.0518(17) 0.0534(19) -0.0046(13) 0.0182(15) 0.0000(15)
C11 0.0524(18) 0.0508(17) 0.0589(18) -0.0027(14) 0.0182(15) -0.0049(13)
C12 0.064(2) 0.0522(18) 0.059(2) -0.0027(15) 0.0262(17) 0.0036(14)
C13 0.0613(19) 0.0563(19) 0.059(2) 0.0052(17) 0.0226(17) 0.0050(16)
C14 0.087(2) 0.0559(18) 0.056(2) 0.0104(16) 0.0285(18) 0.0049(16)
C15 0.0570(19) 0.0532(19) 0.0425(18) 0.0054(14) 0.0100(15) 0.0032(14)
C16 0.085(2) 0.067(2) 0.059(2) -0.0008(16) 0.0154(19) -0.0152(18)
C17 0.090(3) 0.116(3) 0.067(2) -0.006(2) 0.040(2) -0.031(2)
C18 0.087(3) 0.099(3) 0.058(2) -0.007(2) 0.030(2) 0.006(2)
C19 0.091(3) 0.064(2) 0.058(2) -0.0094(16) 0.0140(19) -0.0005(18)
C20 0.075(2) 0.063(2) 0.056(2) 0.0014(16) 0.0202(17) -0.0075(16)

loop_
_atom_type_symbol
_atom_type_description
_atom_type_scat_dispersion_real
_atom_type_scat_dispersion_imag
_atom_type_scat_source
C C 0.0033 0.0016 'International Tables Vol C Tables 4.2.6.8 and 6.1.1.4'
H H 0.0000 0.0000 'International Tables Vol C Tables 4.2.6.8 and 6.1.1.4'
O O 0.0106 0.0060 'International Tables Vol C Tables 4.2.6.8 and 6.1.1.4'

loop_
_geom_angle_atom_site_label_1
_geom_angle_atom_site_label_2
_geom_angle_atom_site_label_3
_geom_angle
_geom_angle_site_symmetry_1
_geom_angle_site_symmetry_3
_geom_angle_publ_flag
C3 O2 C4 118.4(2) . . ?
C13 O4 C14 116.6(2) . . ?
C2 C1 C11 124.3(3) . . ?
C1 C2 C3 122.8(3) . . ?
O1 C3 O2 123.2(3) . . ?
O1 C3 C2 125.7(2) . . ?
O2 C3 C2 111.1(3) . . ?
O2 C4 C5 110.4(2) . . ?
C10 C5 C6 118.2(3) . . ?
C10 C5 C4 120.2(3) . . ?
C6 C5 C4 121.6(3) . . ?
C7 C6 C5 119.2(3) . . ?
C8 C7 C6 121.3(3) . . ?
C9 C8 C7 119.0(3) . . ?
C10 C9 C8 120.6(3) . . ?
C9 C10 C5 121.7(3) . . ?
C12 C11 C1 125.4(2) . . ?
C11 C12 C13 121.6(3) . . ?
O3 C13 O4 122.9(3) . . ?
O3 C13 C12 125.8(3) . . ?
O4 C13 C12 111.2(3) . . ?
O4 C14 C15 109.8(2) . . ?
C16 C15 C20 118.4(3) . . ?
C16 C15 C14 118.9(3) . . ?
C20 C15 C14 122.6(3) . . ?
C15 C16 C17 120.9(3) . . ?
C18 C17 C16 120.8(3) . . ?
C17 C18 C19 118.7(3) . . ?
C18 C19 C20 120.8(3) . . ?
C15 C20 C19 120.3(3) . . ?

loop_
_geom_bond_atom_site_label_1
_geom_bond_atom_site_label_2
_geom_bond_distance
_geom_bond_site_symmetry_2
_geom_bond_publ_flag
O1 C3 1.202(3) . ?
O2 C3 1.350(3) . ?
O2 C4 1.446(3) . ?
O3 C13 1.195(3) . ?
O4 C13 1.343(3) . ?
O4 C14 1.445(3) . ?
C1 C2 1.327(3) . ?
C1 C11 1.439(3) . ?
C2 C3 1.467(4) . ?
C4 C5 1.502(4) . ?
C5 C10 1.377(3) . ?
C5 C6 1.390(4) . ?
C6 C7 1.390(4) . ?
C7 C8 1.366(4) . ?
C8 C9 1.365(4) . ?
C9 C10 1.361(3) . ?
C11 C12 1.324(3) . ?
C12 C13 1.467(4) . ?
C14 C15 1.499(3) . ?
C15 C16 1.368(3) . ?
C15 C20 1.373(3) . ?
C16 C17 1.386(4) . ?
C17 C18 1.355(5) . ?
C18 C19 1.372(4) . ?
C19 C20 1.386(4) . ?

loop_
_geom_torsion_atom_site_label_1
_geom_torsion_atom_site_label_2
_geom_torsion_atom_site_label_3
_geom_torsion_atom_site_label_4
_geom_torsion
_geom_torsion_site_symmetry_1
_geom_torsion_site_symmetry_2
_geom_torsion_site_symmetry_3
_geom_torsion_site_symmetry_4
_geom_torsion_publ_flag
C11 C1 C2 C3 -179.9(2) . . . . ?
C4 O2 C3 O1 -4.3(4) . . . . ?
C4 O2 C3 C2 174.6(2) . . . . ?
C1 C2 C3 O1 2.0(4) . . . . ?
C1 C2 C3 O2 -176.9(2) . . . . ?
C3 O2 C4 C5 -92.3(3) . . . . ?
O2 C4 C5 C10 -71.9(3) . . . . ?
O2 C4 C5 C6 107.0(3) . . . . ?
C10 C5 C6 C7 0.2(4) . . . . ?
C4 C5 C6 C7 -178.7(2) . . . . ?
C5 C6 C7 C8 0.3(4) . . . . ?
C6 C7 C8 C9 -1.0(5) . . . . ?
C7 C8 C9 C10 1.0(5) . . . . ?
C8 C9 C10 C5 -0.5(4) . . . . ?
C6 C5 C10 C9 -0.1(4) . . . . ?
C4 C5 C10 C9 178.8(2) . . . . ?
C2 C1 C11 C12 177.4(3) . . . . ?
C1 C11 C12 C13 -178.5(2) . . . . ?
C14 O4 C13 O3 -0.8(4) . . . . ?
C14 O4 C13 C12 -179.8(2) . . . . ?
C11 C12 C13 O3 -1.1(5) . . . . ?
C11 C12 C13 O4 177.8(3) . . . . ?
C13 O4 C14 C15 -173.7(2) . . . . ?
O4 C14 C15 C16 -150.6(2) . . . . ?
O4 C14 C15 C20 32.0(4) . . . . ?
C20 C15 C16 C17 0.8(4) . . . . ?
C14 C15 C16 C17 -176.6(3) . . . . ?
C15 C16 C17 C18 -1.0(5) . . . . ?
C16 C17 C18 C19 -0.2(5) . . . . ?
C17 C18 C19 C20 1.4(5) . . . . ?
C16 C15 C20 C19 0.4(4) . . . . ?
C14 C15 C20 C19 177.7(3) . . . . ?
C18 C19 C20 C15 -1.5(5) . . . . ?

loop_
_cod_related_entry_id
_cod_related_entry_database
_cod_related_entry_code
1 ChemSpider 21196160
